data_7203564
loop_
_publ_author_name
'Ok, Kang Min'
'Doran, Michael B.'
'O'Hare, Dermot'

_publ_section_title
;
 [N(CH3)4][(UO2)2F5]: A new organically templated open-framework
 uranium oxide fluoride (MUF-2)
;
_journal_issue 33
_journal_name_full 'Journal of Materials Chemistry'
_journal_page_first 3366
_journal_paper_doi 10.1039/b609525a
_journal_volume 16
_journal_year 2006
_chemical_formula_sum 'C4 H12 F5 N O4 U2'
_chemical_formula_weight 709.21
_chemical_name_common 'Tetramethylammonium Uranium oxide fluoride'
_chemical_name_systematic
;
Tetramethylammonium Uranium oxide fluoride
;
_space_group_IT_number 141
_symmetry_cell_setting tetragonal
_symmetry_space_group_name_Hall '-I 4bd 2'
_symmetry_space_group_name_H-M 'I 41/a m d :2'
_atom_sites_solution_hydrogens geom
_atom_sites_solution_primary direct
_atom_sites_solution_secondary difmap
_cell_angle_alpha 90
_cell_angle_beta 90
_cell_angle_gamma 90
_cell_formula_units_Z 4
_cell_length_a 7.2721(10)
_cell_length_b 7.2721(10)
_cell_length_c 23.632(5)
_cell_measurement_temperature 150.0(2)
_cell_volume 1249.7(4)
_computing_structure_refinement 'SHELXL-97 (Sheldrick, 1997)'
_diffrn_ambient_temperature 150.0(2)
_diffrn_measured_fraction_theta_full 0.991
_diffrn_measured_fraction_theta_max 0.991
_diffrn_measurement_device_type KappaCCD
_diffrn_measurement_method CCD
_diffrn_radiation_monochromator graphite
_diffrn_radiation_type MoK\a
_diffrn_radiation_wavelength 0.71073
_diffrn_reflns_av_R_equivalents 0.0358
_diffrn_reflns_av_unetI/netI 0.0396
_diffrn_reflns_limit_h_max 9
_diffrn_reflns_limit_h_min -9
_diffrn_reflns_limit_k_max 9
_diffrn_reflns_limit_k_min -9
_diffrn_reflns_limit_l_max 26
_diffrn_reflns_limit_l_min -30
_diffrn_reflns_number 1259
_diffrn_reflns_theta_full 27.47
_diffrn_reflns_theta_max 27.47
_diffrn_reflns_theta_min 5.14
_diffrn_standards_decay_% 0
_exptl_absorpt_coefficient_mu 25.945
_exptl_absorpt_correction_T_max 0.075
_exptl_absorpt_correction_T_min 0.060
_exptl_absorpt_correction_type multi-scan
_exptl_absorpt_process_details
;
Denzo/Scalepack (Otwinowski & Minor, 1996)
;
_exptl_crystal_colour Yellow
_exptl_crystal_density_diffrn 3.770
_exptl_crystal_density_method 'not measured'
_exptl_crystal_description Block
_exptl_crystal_F_000 1216
_exptl_crystal_size_max 0.24
_exptl_crystal_size_mid 0.10
_exptl_crystal_size_min 0.10
_refine_diff_density_max 1.629
_refine_diff_density_min -1.118
_refine_diff_density_rms 0.216
_refine_ls_extinction_coef 0.00185(14)
_refine_ls_extinction_expression Fc^*^=kFc[1+0.001xFc^2^\l^3^/sin(2\q)]^-1/4^
_refine_ls_extinction_method SHELXL
_refine_ls_goodness_of_fit_ref 1.007
_refine_ls_matrix_type full
_refine_ls_number_parameters 28
_refine_ls_number_reflns 418
_refine_ls_number_restraints 0
_refine_ls_restrained_S_all 1.007
_refine_ls_R_factor_all 0.0316
_refine_ls_R_factor_gt 0.0209
_refine_ls_shift/su_max 0
_refine_ls_shift/su_mean 0
_refine_ls_structure_factor_coef Fsqd
_refine_ls_weighting_details 'calc w=1/[\s^2^(Fo^2^)+(0.0189P)^2^+0.0000P] where P=(Fo^2^+2Fc^2^)/3'
_refine_ls_weighting_scheme calc
_refine_ls_wR_factor_gt 0.0436
_refine_ls_wR_factor_ref 0.0465
_reflns_number_gt 340
_reflns_number_total 418
_reflns_threshold_expression >3\(I)
_cod_data_source_file b609525a.txt
_cod_data_source_block '[N(CH3)4][(UO2)2F5]'
_cod_depositor_comments
;
The following automatic conversions were performed:
'_symmetry_cell_setting' value 'Tetragonal' changed to 'tetragonal'
according to '/home/saulius/struct/CIF-dictionaries/cif_core.dic'
dictionary named 'cif_core.dic' version 2.4.1 from 2010-06-29.

Automatic conversion script
Id: cif_fix_enum 1527 2010-12-29 10:47:43Z saulius 
;
_cod_original_sg_symbol_H-M 'I 41/a m d'
_cod_database_code 7203564

loop_
_symmetry_equiv_pos_as_xyz
'x, y, z'
'-x+1/2, -y, z+1/2'
'-y+1/4, x+3/4, z+1/4'
'y+1/4, -x+1/4, z+3/4'
'-x+1/2, y, -z+1/2'
'x, -y, -z'
'y+1/4, x+3/4, -z+1/4'
'-y+1/4, -x+1/4, -z+3/4'
'x+1/2, y+1/2, z+1/2'
'-x+1, -y+1/2, z+1'
'-y+3/4, x+5/4, z+3/4'
'y+3/4, -x+3/4, z+5/4'
'-x+1, y+1/2, -z+1'
'x+1/2, -y+1/2, -z+1/2'
'y+3/4, x+5/4, -z+3/4'
'-y+3/4, -x+3/4, -z+5/4'
'-x, -y, -z'
'x-1/2, y, -z-1/2'
'y-1/4, -x-3/4, -z-1/4'
'-y-1/4, x-1/4, -z-3/4'
'x-1/2, -y, z-1/2'
'-x, y, z'
'-y-1/4, -x-3/4, z-1/4'
'y-1/4, x-1/4, z-3/4'
'-x+1/2, -y+1/2, -z+1/2'
'x, y+1/2, -z'
'y+1/4, -x-1/4, -z+1/4'
'-y+1/4, x+1/4, -z-1/4'
'x, -y+1/2, z'
'-x+1/2, y+1/2, z+1/2'
'-y+1/4, -x-1/4, z+1/4'
'y+1/4, x+1/4, z-1/4'

loop_
_atom_site_label
_atom_site_type_symbol
_atom_site_fract_x
_atom_site_fract_y
_atom_site_fract_z
_atom_site_U_iso_or_equiv
_atom_site_adp_type
_atom_site_occupancy
_atom_site_symmetry_multiplicity
_atom_site_calc_flag
_atom_site_refinement_flags
_atom_site_disorder_assembly
_atom_site_disorder_group
U1 U 0 0.75 0.028507(15) 0.00883(19) Uani 1 4 d S . .
F1 F 0 0.4390(6) 0.05092(17) 0.0162(10) Uani 1 2 d S . .
F2 F 0 0.75 0.125 0.0152(18) Uani 1 8 d S . .
N1 N 0.5 0.25 0.125 0.012(3) Uani 1 8 d S . .
O1 O 0.2433(7) 0.75 0.02792(19) 0.0161(12) Uani 1 2 d S . .
C1 C 0.5 0.4175(13) 0.0886(4) 0.032(2) Uani 1 2 d S . .
H1A H 0.3922 0.4174 0.0651 0.047 Uiso 0.5 1 calc PR . .
H1B H 0.6078 0.4175 0.0651 0.047 Uiso 0.5 1 calc PR . .
H1C H 0.4999 0.5252 0.112 0.047 Uiso 1 2 calc SR . .

loop_
_atom_site_aniso_label
_atom_site_aniso_U_11
_atom_site_aniso_U_22
_atom_site_aniso_U_33
_atom_site_aniso_U_23
_atom_site_aniso_U_13
_atom_site_aniso_U_12
U1 0.0134(3) 0.0065(3) 0.0066(2) 0 0 0
F1 0.031(3) 0.007(2) 0.011(2) 0.0004(18) 0 0
F2 0.017(3) 0.017(3) 0.011(4) 0 0 0
N1 0.011(4) 0.011(4) 0.014(6) 0 0 0
O1 0.015(3) 0.018(3) 0.015(3) 0 -0.001(2) 0
C1 0.042(6) 0.022(5) 0.031(5) 0.001(4) 0 0

loop_
_atom_type_symbol
_atom_type_description
_atom_type_scat_dispersion_real
_atom_type_scat_dispersion_imag
_atom_type_scat_source
C C 0.0033 0.0016 'International Tables Vol C Tables 4.2.6.8 and 6.1.1.4'
H H 0 0 'International Tables Vol C Tables 4.2.6.8 and 6.1.1.4'
N N 0.0061 0.0033 'International Tables Vol C Tables 4.2.6.8 and 6.1.1.4'
O O 0.0106 0.006 'International Tables Vol C Tables 4.2.6.8 and 6.1.1.4'
F F 0.0171 0.0103 'International Tables Vol C Tables 4.2.6.8 and 6.1.1.4'
U U -9.6767 9.6646 'International Tables Vol C Tables 4.2.6.8 and 6.1.1.4'

loop_
_geom_angle_atom_site_label_1
_geom_angle_atom_site_label_2
_geom_angle_atom_site_label_3
_geom_angle
_geom_angle_site_symmetry_1
_geom_angle_site_symmetry_3
_geom_angle_publ_flag
O1 U1 O1 179.1(3) 10_464 . ?
O1 U1 F2 90.45(14) 10_464 . ?
O1 U1 F2 90.45(14) . . ?
O1 U1 F1 90.10(3) 10_464 10_464 ?
O1 U1 F1 90.10(3) . 10_464 ?
F2 U1 F1 76.82(10) . 10_464 ?
O1 U1 F1 90.10(3) 10_464 . ?
O1 U1 F1 90.10(3) . . ?
F2 U1 F1 76.82(10) . . ?
F1 U1 F1 153.6(2) 10_464 . ?
O1 U1 F1 89.64(12) 10_464 17_565 ?
O1 U1 F1 89.64(12) . 17_565 ?
F2 U1 F1 143.78(10) . 17_565 ?
F1 U1 F1 139.40(11) 10_464 17_565 ?
F1 U1 F1 66.96(17) . 17_565 ?
O1 U1 F1 89.64(12) 10_464 26 ?
O1 U1 F1 89.64(12) . 26 ?
F2 U1 F1 143.78(10) . 26 ?
F1 U1 F1 66.96(17) 10_464 26 ?
F1 U1 F1 139.40(11) . 26 ?
F1 U1 F1 72.4(2) 17_565 26 ?
O1 U1 U1 89.84(5) 10_464 17_565 ?
O1 U1 U1 89.84(5) . 17_565 ?
F2 U1 U1 110.332(11) . 17_565 ?
F1 U1 U1 172.85(10) 10_464 17_565 ?
F1 U1 U1 33.52(10) . 17_565 ?
F1 U1 U1 33.45(10) 17_565 17_565 ?
F1 U1 U1 105.89(11) 26 17_565 ?
O1 U1 U1 89.84(5) 10_464 17_575 ?
O1 U1 U1 89.84(5) . 17_575 ?
F2 U1 U1 110.332(11) . 17_575 ?
F1 U1 U1 33.52(10) 10_464 17_575 ?
F1 U1 U1 172.85(10) . 17_575 ?
F1 U1 U1 105.89(11) 17_565 17_575 ?
F1 U1 U1 33.45(10) 26 17_575 ?
U1 U1 U1 139.34(2) 17_565 17_575 ?
U1 F1 U1 113.04(17) . 17_565 ?
U1 F2 U1 180 . 27_465 ?
C1 N1 C1 109.5(4) 10_554 20_656 ?
C1 N1 C1 109.5(7) 10_554 . ?
C1 N1 C1 109.5(4) 20_656 . ?
C1 N1 C1 109.5(4) 10_554 27_565 ?
C1 N1 C1 109.5(7) 20_656 27_565 ?
C1 N1 C1 109.5(4) . 27_565 ?

loop_
_geom_bond_atom_site_label_1
_geom_bond_atom_site_label_2
_geom_bond_distance
_geom_bond_site_symmetry_2
_geom_bond_publ_flag
U1 O1 1.769(5) 10_464 ?
U1 O1 1.769(5) . ?
U1 F2 2.2803(6) . ?
U1 F1 2.323(4) 10_464 ?
U1 F1 2.323(4) . ?
U1 F1 2.327(4) 17_565 ?
U1 U1 3.8777(5) 17_565 ?
F1 U1 2.327(4) 17_565 ?
F2 U1 2.2803(6) 27_465 ?
N1 C1 1.491(9) 10_554 ?
N1 C1 1.491(9) 20_656 ?
N1 C1 1.491(9) . ?
N1 C1 1.491(9) 27_565 ?
